data_4129084
loop_
_publ_author_name
'Xu, Youzhi'
'Gs\"anger, Sebastian'
'Minameyer, Martin B.'
'Imaz, Inhar'
'Maspoch, Daniel'
'Shyshov, Oleksandr'
'Schwer, Fabian'
'Ribas, Xavi'
'Drewello, Thomas'
'Meyer, Bernd'
'von Delius, Max'

_publ_section_title
;
 Highly Strained, Radially \p-Conjugated Porphyrinylene Nanohoops.
;
_journal_issue 46
_journal_name_full 'Journal of the American Chemical Society'
_journal_page_first 18500
_journal_page_last 18507
_journal_paper_doi 10.1021/jacs.9b08584
_journal_volume 141
_journal_year 2019
_chemical_formula_moiety 'C66 H64 N4 Ni O2, C2 H3 N'
_chemical_formula_sum 'C68 H67 N5 Ni O2'
_chemical_formula_weight 1044.97
_space_group_crystal_system triclinic
_space_group_IT_number 2
_space_group_name_Hall '-P 1'
_space_group_name_H-M_alt 'P -1'
_atom_sites_solution_hydrogens mixed
_atom_sites_solution_primary iterative
_audit_creation_date 2018-11-28
_audit_creation_method
;
Olex2 1.2
(compiled 2018.05.29 svn.r3508 for OlexSys, GUI svn.r5506)
;
_cell_angle_alpha 94.574(3)
_cell_angle_beta 103.809(3)
_cell_angle_gamma 110.373(3)
_cell_formula_units_Z 2
_cell_length_a 14.9071(5)
_cell_length_b 15.8745(5)
_cell_length_c 18.8299(6)
_cell_measurement_reflns_used 9765
_cell_measurement_temperature 150.00(14)
_cell_measurement_theta_max 73.4570
_cell_measurement_theta_min 3.2610
_cell_volume 3991.1(3)
_computing_cell_refinement 'CrysAlisPro 1.171.39.46 (Rigaku OD, 2018)'
_computing_data_collection 'CrysAlisPro 1.171.39.46 (Rigaku OD, 2018)'
_computing_data_reduction 'CrysAlisPro 1.171.39.46 (Rigaku OD, 2018)'
_computing_molecular_graphics 'Olex2 (Dolomanov et al., 2009)'
_computing_publication_material 'Olex2 (Dolomanov et al., 2009)'
_computing_structure_refinement 'ShelXL (Sheldrick, 2015)'
_computing_structure_solution 'olex2.solve (Bourhis et al., 2015)'
_diffrn_ambient_environment N~2~
_diffrn_ambient_temperature 150.00(14)
_diffrn_detector 'CCD plate'
_diffrn_detector_area_resol_mean 10.3385
_diffrn_detector_type Atlas
_diffrn_measured_fraction_theta_full 0.996
_diffrn_measured_fraction_theta_max 0.956
_diffrn_measurement_details
;
List of Runs (angles in degrees, time in seconds):

  # Type    Start    End  Width  t~exp~   \w     \q     \k     \f   Frames
--------------------------------------------------------------------------
  1  \w    -72.00 -32.00   1.00    1.00    --  -43.06 125.00-180.00   40
  2  \w   -112.00 -20.00   1.00    1.00    --  -43.06 -57.00   0.00   92
  3  \w   -124.00 -80.00   1.00    1.00    --  -43.06 -99.00  90.00   44
  4  \w   -117.00 -90.00   1.00    1.00    --  -43.06 -99.00 150.00   27
  5  \w    -70.00  30.00   1.00    1.00    --  -43.06  57.00 150.00  100
  6  \w      8.00  77.00   1.00    1.00    --   43.06 -99.00 -90.00   69
  7  \w    107.00 178.00   1.00    4.00    --  107.13  45.00 -60.00   71
  8  \w     89.00 115.00   1.00    4.00    --  107.13 -61.00 -30.00   26
  9  \w     33.00 120.00   1.00    4.00    --  107.13 -77.00 120.00   87
 10  \w    149.00 175.00   1.00    4.00    --  107.13  77.00 -30.00   26
 11  \w     40.00 113.00   1.00    4.00    --  107.13-125.00 120.00   73
 12  \w     79.00 142.00   1.00    4.00    --  107.13  61.00-180.00   63
 13  \w    150.00 178.00   1.00    4.00    --  107.13  61.00-180.00   28
 14  \w     79.00 127.00   1.00    4.00    --  107.13  77.00 -30.00   48
 15  \w     35.00  93.00   1.00    4.00    --  107.13-125.00  60.00   58
 16  \w     35.00  60.00   1.00    4.00    --  107.13-125.00 150.00   25
 17  \w     44.00 117.00   1.00    4.00    --  107.13 -45.00-180.00   73
 18  \w     70.00 117.00   1.00    4.00    --  107.13-125.00 -60.00   47
 19  \w     28.00 109.00   1.00    4.00    --  107.13 -95.00 -30.00   81
 20  \w     88.00 176.00   1.00    4.00    --  107.13   0.00  90.00   88
;
_diffrn_measurement_device 'four-circle diffractometer'
_diffrn_measurement_device_type 'SuperNova, Dual, Cu at home/near, Atlas'
_diffrn_measurement_method '\w scans'
_diffrn_orient_matrix_type 'CrysAlisPro convention (1999,Acta A55,543-557)'
_diffrn_orient_matrix_UB_11 0.0198742000
_diffrn_orient_matrix_UB_12 0.0257289000
_diffrn_orient_matrix_UB_13 0.0844999000
_diffrn_orient_matrix_UB_21 -0.1123078000
_diffrn_orient_matrix_UB_22 -0.0482007000
_diffrn_orient_matrix_UB_23 -0.0086148000
_diffrn_orient_matrix_UB_31 0.0148409000
_diffrn_orient_matrix_UB_32 -0.0899209000
_diffrn_orient_matrix_UB_33 0.0108728000
_diffrn_radiation_monochromator mirror
_diffrn_radiation_probe x-ray
_diffrn_radiation_type CuK\a
_diffrn_radiation_wavelength 1.54184
_diffrn_reflns_av_R_equivalents 0.0607
_diffrn_reflns_av_unetI/netI 0.0716
_diffrn_reflns_Laue_measured_fraction_full 0.996
_diffrn_reflns_Laue_measured_fraction_max 0.956
_diffrn_reflns_limit_h_max 18
_diffrn_reflns_limit_h_min -17
_diffrn_reflns_limit_k_max 16
_diffrn_reflns_limit_k_min -19
_diffrn_reflns_limit_l_max 23
_diffrn_reflns_limit_l_min -23
_diffrn_reflns_number 28109
_diffrn_reflns_point_group_measured_fraction_full 0.996
_diffrn_reflns_point_group_measured_fraction_max 0.956
_diffrn_reflns_theta_full 67.684
_diffrn_reflns_theta_max 74.486
_diffrn_reflns_theta_min 3.018
_diffrn_source 'micro-focus sealed X-ray tube'
_diffrn_source_type 'SuperNova (Cu) X-ray Source'
_exptl_absorpt_coefficient_mu 0.621
_exptl_absorpt_correction_T_max 1.000
_exptl_absorpt_correction_T_min 0.683
_exptl_absorpt_correction_type gaussian
_exptl_absorpt_process_details
;
CrysAlisPro 1.171.39.46 (Rigaku Oxford Diffraction, 2018)
Numerical absorption correction based on gaussian integration over
			a multifaceted crystal model
Empirical absorption correction using spherical harmonics,
 implemented in SCALE3 ABSPACK scaling algorithm.
;
_exptl_crystal_colour 'clear dark red'
_exptl_crystal_colour_lustre clear
_exptl_crystal_colour_modifier dark
_exptl_crystal_colour_primary red
_exptl_crystal_density_diffrn 0.870
_exptl_crystal_description block
_exptl_crystal_F_000 1108
_exptl_crystal_preparation 'Vapour diffusion'
_exptl_crystal_recrystallization_method acetonitril/chloroform/THF
_exptl_crystal_size_max 0.291
_exptl_crystal_size_mid 0.189
_exptl_crystal_size_min 0.115
_refine_diff_density_max 1.119
_refine_diff_density_min -0.361
_refine_diff_density_rms 0.094
_refine_ls_extinction_method none
_refine_ls_goodness_of_fit_ref 1.080
_refine_ls_hydrogen_treatment mixed
_refine_ls_matrix_type full
_refine_ls_number_parameters 728
_refine_ls_number_reflns 15606
_refine_ls_number_restraints 10
_refine_ls_restrained_S_all 1.087
_refine_ls_R_factor_all 0.0999
_refine_ls_R_factor_gt 0.0764
_refine_ls_shift/su_max 0.002
_refine_ls_shift/su_mean 0.000
_refine_ls_structure_factor_coef Fsqd
_refine_ls_weighting_details 'w=1/[\s^2^(Fo^2^)+(0.1293P)^2^+5.2736P] where P=(Fo^2^+2Fc^2^)/3'
_refine_ls_weighting_scheme calc
_refine_ls_wR_factor_gt 0.2374
_refine_ls_wR_factor_ref 0.2569
_reflns_Friedel_coverage 0.000
_reflns_number_gt 11333
_reflns_number_total 15606
_reflns_threshold_expression 'I > 2\s(I)'
_cod_data_source_file ja9b08584_si_002.cif
_cod_data_source_block yol18052
_cod_depositor_comments 'Adding full bibliography for 4129084--4129086.cif.'
_cod_original_cell_volume 3991.1(2)
_cod_database_code 4129084
_shelx_shelxl_version_number 2018/3
_chemical_oxdiff_formula 'C132 H128 N8 Ni O4'
_shelx_space_group_comment
;
The symmetry employed for this shelxl refinement is uniquely defined
by the following loop, which should always be used as a source of
symmetry information in preference to the above space-group names.
They are only intended as comments.
;
_reflns_odcompleteness_completeness 99.66
_reflns_odcompleteness_iscentric 1
_reflns_odcompleteness_theta 66.97
_olex2_refinement_description
;
1. Fixed Uiso
 At 1.2 times of:
  All C(H) groups
 At 1.5 times of:
  All C(H,H,H) groups, All O(H) groups
2. Restrained distances
 C13-C12 \\sim C12-N1
 with sigma of 0.02
3. Rigid body (RIGU) restrains
 N1, C12, C13
 with sigma for 1-2 distances of 0.004 and sigma for 1-3 distances of 0.004
4. Others
 Fixed Sof: N1(0.5) C12(0.5) C13(0.5) H13A(0.5) H13B(0.5) H13C(0.5) N2(0.5)
 C3(0.5) C4(0.5) H4A(0.5) H4B(0.5) H4C(0.5)
5.a Free rotating group:
 N1(C12,C13), N2(C3,C4,H4A,H4B,H4C)
5.b Aromatic/amide H refined with riding coordinates:
 C00L(H00L), C00P(H00P), C00W(H00W), C00X(H00X), C00Y(H00Y), C00Z(H00Z),
 C014(H014), C015(H015), C016(H016), C017(H017), C(H), C01A(H01A), C01B(H01B),
 C01E(H01E), C01F(H01F), C01G(H01G), C01H(H01H), C01I(H01I), C01J(H01J),
 C01K(H01K), C01L(H01L), C01M(H01M), C01O(H01O), C1(H1), C2AA(H2AA)
5.c Idealised Me refined as rotating group:
 C01U(H01C,H01D,H01N), C01V(H01P,H01Q,H01R), C01W(H01S,H01T,H01U), C01X(H01V,
 H01W,H01X), C01Y(H01Y,HA,HB), C01Z(H01Z,HC,HD), C13(H13A,H13B,H13C), C4AA(H4AA,
 H4AB,H4AC), C5AA(H5AA,H5AB,H5AC), C6AA(H6AA,H6AB,H6AC), C9AA(H9AA,H9AB,H9AC),
 C8AA(H8AA,H8AB,H8AC), C0BA(H0BA,H0BB,H0BC)
5.d Idealised tetrahedral OH refined as rotating group:
 O003(H003), O2BA(H2BA)
;
_olex2_submission_special_instructions 'No special instructions were received'
_oxdiff_exptl_absorpt_empirical_details
;
Empirical correction (ABSPACK) includes:
- Absorption correction using spherical harmonics
- Frame scaling
;
_oxdiff_exptl_absorpt_empirical_full_max 1.767
_oxdiff_exptl_absorpt_empirical_full_min 0.389

loop_
_space_group_symop_operation_xyz
'x, y, z'
'-x, -y, -z'

loop_
_atom_site_label
_atom_site_type_symbol
_atom_site_fract_x
_atom_site_fract_y
_atom_site_fract_z
_atom_site_U_iso_or_equiv
_atom_site_adp_type
_atom_site_occupancy
_atom_site_site_symmetry_order
_atom_site_calc_flag
_atom_site_refinement_flags_posn
_atom_site_refinement_flags_adp
_atom_site_refinement_flags_occupancy
_atom_site_disorder_assembly
_atom_site_disorder_group
Ni01 Ni 0.28511(4) 0.53063(3) 0.54612(3) 0.02084(15) Uani 1 1 d . . . . .
O003 O 1.09631(19) 0.90767(19) 0.91795(16) 0.0375(6) Uani 1 1 d . . . . .
H003 H 1.119084 0.961172 0.938725 0.056 Uiso 1 1 calc GR . . . .
N004 N 0.3744(2) 0.65787(18) 0.57353(15) 0.0229(5) Uani 1 1 d . . . . .
N005 N 0.1964(2) 0.40345(18) 0.51843(15) 0.0238(5) Uani 1 1 d . . . . .
N006 N 0.2586(2) 0.54351(18) 0.44278(15) 0.0223(5) Uani 1 1 d . . . . .
N007 N 0.3125(2) 0.51854(18) 0.64965(15) 0.0236(5) Uani 1 1 d . . . . .
C008 C 0.3833(2) 0.7243(2) 0.53002(19) 0.0244(6) Uani 1 1 d . . . . .
C009 C 0.0491(2) 0.1893(2) 0.17805(19) 0.0261(7) Uani 1 1 d . . . . .
C00B C 0.0398(2) 0.2366(2) 0.76386(19) 0.0268(7) Uani 1 1 d . . . . .
C00C C 0.4473(2) 0.6996(2) 0.63977(19) 0.0247(6) Uani 1 1 d . . . . .
C00E C 0.3855(3) 0.8836(2) 0.3255(2) 0.0284(7) Uani 1 1 d . . . . .
C00G C 0.1593(2) 0.3453(2) 0.56451(19) 0.0247(6) Uani 1 1 d . . . . .
C00H C 0.1428(2) 0.2932(2) 0.68297(19) 0.0269(7) Uani 1 1 d . . . . .
C00I C 0.8146(3) 0.8694(2) 0.94955(19) 0.0265(7) Uani 1 1 d . . . . .
C00K C 0.3337(2) 0.7105(2) 0.45523(19) 0.0247(6) Uani 1 1 d . . . . .
C00L C 0.1308(3) 0.1916(2) 0.2333(2) 0.0295(7) Uani 1 1 d . . . . .
H00L H 0.161455 0.151069 0.225737 0.035 Uiso 1 1 calc R . . . .
C00M C 0.3401(2) 0.7921(2) 0.41854(19) 0.0270(7) Uani 1 1 d . . . . .
C00N C 0.2615(2) 0.4481(2) 0.68058(19) 0.0254(7) Uani 1 1 d . . . . .
C00O C 0.1871(2) 0.3662(2) 0.64135(19) 0.0256(7) Uani 1 1 d . . . . .
C00P C 0.8731(3) 0.9477(2) 0.91771(19) 0.0279(7) Uani 1 1 d . . . . .
H00P H 0.853235 0.996990 0.913762 0.033 Uiso 1 1 calc R . . . .
C00R C 0.5452(2) 0.7128(2) 0.77056(19) 0.0258(7) Uani 1 1 d . . . . .
C00T C 0.2946(3) 0.9242(2) 0.4067(2) 0.0276(7) Uani 1 1 d . . . . .
C00U C 0.2807(2) 0.6230(2) 0.41364(18) 0.0246(6) Uani 1 1 d . . . . .
C00W C 0.0831(2) 0.3048(2) 0.72613(19) 0.0259(7) Uani 1 1 d . . . . .
H00W H 0.071685 0.358795 0.729996 0.031 Uiso 1 1 calc R . . . .
C00X C 0.3859(3) 0.8096(2) 0.3616(2) 0.0280(7) Uani 1 1 d . . . . .
H00X H 0.416864 0.771991 0.347554 0.034 Uiso 1 1 calc R . . . .
C00Y C 0.4614(3) 0.8084(2) 0.5700(2) 0.0309(7) Uani 1 1 d . . . . .
H00Y H 0.479649 0.863694 0.553202 0.037 Uiso 1 1 calc R . . . .
C00Z C 0.2483(3) 0.6028(2) 0.33424(19) 0.0309(7) Uani 1 1 d . . . . .
H00Z H 0.252979 0.644965 0.302366 0.037 Uiso 1 1 calc R . . . .
C010 C 0.1554(2) 0.3515(2) 0.44800(19) 0.0256(7) Uani 1 1 d . . . . .
C011 C 0.1235(3) 0.3146(2) 0.31177(19) 0.0276(7) Uani 1 1 d . . . . .
C012 C 0.9893(3) 0.8734(2) 0.8982(2) 0.0288(7) Uani 1 1 d . . . . .
C013 C 0.4589(2) 0.6621(2) 0.70388(19) 0.0261(7) Uani 1 1 d . . . . .
C014 C 0.2967(3) 0.8495(2) 0.44125(19) 0.0273(7) Uani 1 1 d . . . . .
H014 H 0.268319 0.838373 0.480198 0.033 Uiso 1 1 calc R . . . .
C015 C 0.6196(3) 0.6791(2) 0.7924(2) 0.0300(7) Uani 1 1 d . . . . .
H015 H 0.612898 0.623479 0.767155 0.036 Uiso 1 1 calc R . . . .
C016 C 0.3395(3) 0.9394(2) 0.3495(2) 0.0280(7) Uani 1 1 d . . . . .
H016 H 0.338972 0.988766 0.326130 0.034 Uiso 1 1 calc R . . . .
C017 C 0.0913(3) 0.2602(2) 0.4503(2) 0.0328(8) Uani 1 1 d . . . . .
H017 H 0.055878 0.212555 0.410065 0.039 Uiso 1 1 calc R . . . .
C018 C 0.0923(3) 0.2571(2) 0.5211(2) 0.0318(7) Uani 1 1 d . . . . .
C C 0.8755(3) 0.8142(2) 0.97651(19) 0.0299(7) Uani 1 1 d . . . . .
H H 0.857565 0.776906 1.010561 0.036 Uiso 1 1 calc R . . . .
C01A C 0.2097(3) 0.5111(2) 0.3142(2) 0.0330(8) Uani 1 1 d . . . . .
H01A H 0.185750 0.478044 0.266051 0.040 Uiso 1 1 calc R . . . .
C01B C 0.7041(3) 0.7270(2) 0.8514(2) 0.0305(7) Uani 1 1 d . . . . .
H01B H 0.752750 0.702682 0.865539 0.037 Uiso 1 1 calc R . . . .
C01C C 0.2126(2) 0.4743(2) 0.38138(19) 0.0263(7) Uani 1 1 d . . . . .
C01D C 0.1663(2) 0.3823(2) 0.38303(19) 0.0273(7) Uani 1 1 d . . . . .
C01E C 0.0403(3) 0.3113(3) 0.2573(2) 0.0347(8) Uani 1 1 d . . . . .
H01E H 0.008999 0.351124 0.265317 0.042 Uiso 1 1 calc R . . . .
C01F C 0.9541(3) 0.8163(2) 0.95367(19) 0.0285(7) Uani 1 1 d . . . . .
H01F H 0.988973 0.780877 0.972937 0.034 Uiso 1 1 calc R . . . .
C01G C 0.1674(3) 0.2534(2) 0.2994(2) 0.0312(7) Uani 1 1 d . . . . .
H01G H 0.222090 0.253651 0.335801 0.037 Uiso 1 1 calc R . . . .
C01H C 0.5036(3) 0.7925(2) 0.6366(2) 0.0324(8) Uani 1 1 d . . . . .
H01H H 0.558702 0.833756 0.673447 0.039 Uiso 1 1 calc R . . . .
C01I C 0.9510(3) 0.9497(2) 0.89519(19) 0.0290(7) Uani 1 1 d . . . . .
H01I H 0.983790 1.000561 0.876609 0.035 Uiso 1 1 calc R . . . .
C01J C 0.6408(3) 0.8446(2) 0.86927(19) 0.0298(7) Uani 1 1 d . . . . .
H01J H 0.646875 0.899751 0.894881 0.036 Uiso 1 1 calc R . . . .
C01K C 0.3048(3) 0.4658(2) 0.7598(2) 0.0323(8) Uani 1 1 d . . . . .
H01K H 0.281848 0.429721 0.793205 0.039 Uiso 1 1 calc R . . . .
C01L C 0.0036(3) 0.2496(3) 0.1913(2) 0.0352(8) Uani 1 1 d . . . . .
H01L H -0.052032 0.248465 0.155414 0.042 Uiso 1 1 calc R . . . .
C01M C 0.3852(3) 0.5448(2) 0.7761(2) 0.0326(8) Uani 1 1 d . . . . .
H01M H 0.429463 0.572497 0.822990 0.039 Uiso 1 1 calc R . . . .
C01N C 0.2436(3) 0.9843(3) 0.4331(2) 0.0332(8) Uani 1 1 d . . . . .
C01O C 0.5561(3) 0.7950(2) 0.8106(2) 0.0313(7) Uani 1 1 d . . . . .
H01O H 0.505611 0.817361 0.797878 0.038 Uiso 1 1 calc R . . . .
C01R C 0.4340(3) 0.9041(3) 0.2623(2) 0.0344(8) Uani 1 1 d . . . . .
C01U C 0.1388(3) 0.9236(3) 0.4358(2) 0.0396(9) Uani 1 1 d . . . . .
H01C H 0.100604 0.887652 0.387493 0.059 Uiso 1 1 calc GR . . . .
H01D H 0.105921 0.961443 0.450568 0.059 Uiso 1 1 calc GR . . . .
H01N H 0.144624 0.883968 0.471041 0.059 Uiso 1 1 calc GR . . . .
C01V C 0.2325(4) 1.0530(3) 0.3824(3) 0.0489(11) Uani 1 1 d . . . . .
H01P H 0.297375 1.094244 0.382603 0.073 Uiso 1 1 calc GR . . . .
H01Q H 0.197469 1.086871 0.400034 0.073 Uiso 1 1 calc GR . . . .
H01R H 0.195552 1.020918 0.332634 0.073 Uiso 1 1 calc GR . . . .
C01W C 0.3060(3) 1.0353(3) 0.5117(3) 0.0444(10) Uani 1 1 d . . . . .
H01S H 0.306927 0.992155 0.544538 0.067 Uiso 1 1 calc GR . . . .
H01T H 0.277160 1.075755 0.528645 0.067 Uiso 1 1 calc GR . . . .
H01U H 0.372940 1.070118 0.511404 0.067 Uiso 1 1 calc GR . . . .
C01X C 0.5281(4) 0.9917(3) 0.2888(3) 0.0522(11) Uani 1 1 d . . . . .
H01V H 0.511169 1.040999 0.306327 0.078 Uiso 1 1 calc GR . . . .
H01W H 0.555996 1.006163 0.248258 0.078 Uiso 1 1 calc GR . . . .
H01X H 0.576126 0.982767 0.328428 0.078 Uiso 1 1 calc GR . . . .
C01Y C 0.3623(4) 0.9187(5) 0.1963(3) 0.0673(16) Uani 1 1 d . . . . .
H01Y H 0.304596 0.863231 0.176543 0.101 Uiso 1 1 calc GR . . . .
HA H 0.395081 0.935692 0.158542 0.101 Uiso 1 1 calc GR . . . .
HB H 0.342055 0.966474 0.212239 0.101 Uiso 1 1 calc GR . . . .
C01Z C 0.4634(5) 0.8270(4) 0.2351(3) 0.0630(14) Uani 1 1 d . . . . .
H01Z H 0.512975 0.820063 0.274766 0.095 Uiso 1 1 calc GR . . . .
HC H 0.489986 0.841301 0.193997 0.095 Uiso 1 1 calc GR . . . .
HD H 0.405589 0.771016 0.219584 0.095 Uiso 1 1 calc GR . . . .
N1 N 0.5327(6) 1.0786(6) 1.0921(5) 0.071(3) Uani 0.5 1 d D U P A -1
C12 C 0.5930(4) 1.0501(4) 1.0855(3) 0.0360(16) Uani 0.5 1 d DG U P A -1
C13 C 0.6680(5) 1.0145(6) 1.0770(5) 0.053(2) Uani 0.5 1 d DG U P A -1
H13A H 0.665923 1.005282 1.025549 0.079 Uiso 0.5 1 calc GR . P A -1
H13B H 0.654947 0.957421 1.094418 0.079 Uiso 0.5 1 calc GR . P A -1
H13C H 0.732919 1.057330 1.105539 0.079 Uiso 0.5 1 calc GR . P A -1
C0AA C 0.3900(2) 0.5783(2) 0.70807(18) 0.0253(7) Uani 1 1 d . . . . .
C3AA C -0.0272(3) 0.2512(2) 0.8099(2) 0.0275(7) Uani 1 1 d . . . . .
C4AA C -0.0750(3) 0.1671(3) 0.8423(2) 0.0344(8) Uani 1 1 d . . . . .
H4AA H -0.113311 0.115747 0.802723 0.052 Uiso 1 1 calc GR . . . .
H4AB H -0.118030 0.178757 0.869064 0.052 Uiso 1 1 calc GR . . . .
H4AC H -0.023726 0.153965 0.875460 0.052 Uiso 1 1 calc GR . . . .
C5AA C -0.1104(3) 0.2743(3) 0.7612(2) 0.0372(8) Uani 1 1 d . . . . .
H5AA H -0.081681 0.329968 0.743752 0.056 Uiso 1 1 calc GR . . . .
H5AB H -0.153385 0.281803 0.789788 0.056 Uiso 1 1 calc GR . . . .
H5AC H -0.148515 0.225639 0.719437 0.056 Uiso 1 1 calc GR . . . .
C6AA C 0.0358(3) 0.3305(3) 0.8744(2) 0.0382(8) Uani 1 1 d . . . . .
H6AA H 0.090565 0.317946 0.903230 0.057 Uiso 1 1 calc GR . . . .
H6AB H -0.004731 0.337947 0.905203 0.057 Uiso 1 1 calc GR . . . .
H6AC H 0.061071 0.385598 0.855225 0.057 Uiso 1 1 calc GR . . . .
C1 C 0.1618(3) 0.2136(2) 0.6780(2) 0.0276(7) Uani 1 1 d . . . . .
H1 H 0.203366 0.207030 0.649985 0.033 Uiso 1 1 calc R . . . .
C2AA C 0.0594(2) 0.1557(2) 0.75681(19) 0.0258(7) Uani 1 1 d . . . . .
H2AA H 0.030950 0.109401 0.781378 0.031 Uiso 1 1 calc R . . . .
C1AA C 0.1197(3) 0.1433(2) 0.7144(2) 0.0286(7) Uani 1 1 d . . . . .
C7AA C 0.1414(3) 0.0559(3) 0.7061(2) 0.0375(9) Uani 1 1 d . . . . .
C9AA C 0.0991(5) 0.0088(4) 0.6228(3) 0.0664(14) Uani 1 1 d . . . . .
H9AA H 0.027627 -0.011276 0.608127 0.100 Uiso 1 1 calc GR . . . .
H9AB H 0.117702 -0.042749 0.616180 0.100 Uiso 1 1 calc GR . . . .
H9AC H 0.125887 0.051597 0.592699 0.100 Uiso 1 1 calc GR . . . .
C8AA C 0.2530(4) 0.0796(4) 0.7284(4) 0.0652(15) Uani 1 1 d . . . . .
H8AA H 0.282694 0.120785 0.698349 0.098 Uiso 1 1 calc GR . . . .
H8AB H 0.266061 0.024931 0.721329 0.098 Uiso 1 1 calc GR . . . .
H8AC H 0.280998 0.108248 0.779824 0.098 Uiso 1 1 calc GR . . . .
C0BA C 0.0916(5) -0.0128(4) 0.7485(4) 0.081(2) Uani 1 1 d . . . . .
H0BA H 0.115024 0.013117 0.800507 0.122 Uiso 1 1 calc GR . . . .
H0BB H 0.107283 -0.066030 0.741071 0.122 Uiso 1 1 calc GR . . . .
H0BC H 0.020664 -0.029643 0.731273 0.122 Uiso 1 1 calc GR . . . .
O2BA O 0.20735(19) 0.08903(17) -0.01085(14) 0.0322(5) Uani 1 1 d . . . . .
H2BA H 0.244060 0.128972 -0.027532 0.048 Uiso 1 1 calc GR . . . .
C2 C 0.7169(2) 0.8110(2) 0.88958(18) 0.0255(7) Uani 1 1 d . . . . .
N2 N 0.2033(8) 0.8150(7) 0.6028(5) 0.091(4) Uani 0.5 1 d . . P B -1
C3 C 0.2188(5) 0.7751(5) 0.6505(4) 0.058(3) Uani 0.5 1 d G . P B -1
C4 C 0.2381(9) 0.7254(9) 0.7100(6) 0.083(4) Uani 0.5 1 d G . P B -1
H4A H 0.302563 0.707215 0.709377 0.14(6) Uiso 0.5 1 d G . P B -1
H4B H 0.172871 0.662357 0.703350 0.09(5) Uiso 0.5 1 d G . P B -1
H4C H 0.253941 0.767368 0.764072 0.07(3) Uiso 0.5 1 d G . P B -1
H018 H 0.058(4) 0.205(4) 0.545(3) 0.052(14) Uiso 1 1 d . . . . .

loop_
_atom_site_aniso_label
_atom_site_aniso_U_11
_atom_site_aniso_U_22
_atom_site_aniso_U_33
_atom_site_aniso_U_23
_atom_site_aniso_U_13
_atom_site_aniso_U_12
Ni01 0.0215(3) 0.0166(3) 0.0223(3) 0.0024(2) 0.0035(2) 0.0068(2)
O003 0.0261(12) 0.0334(14) 0.0422(15) -0.0091(12) 0.0048(11) 0.0051(11)
N004 0.0250(13) 0.0179(13) 0.0248(13) 0.0021(10) 0.0046(11) 0.0090(11)
N005 0.0247(13) 0.0211(13) 0.0253(14) 0.0034(11) 0.0060(11) 0.0091(11)
N006 0.0234(13) 0.0192(13) 0.0227(13) 0.0026(10) 0.0035(10) 0.0084(10)
N007 0.0218(13) 0.0212(13) 0.0228(13) 0.0032(11) 0.0021(10) 0.0051(11)
C008 0.0286(16) 0.0136(14) 0.0297(17) 0.0012(12) 0.0076(13) 0.0078(12)
C009 0.0283(16) 0.0188(15) 0.0270(17) 0.0021(13) 0.0061(13) 0.0053(13)
C00B 0.0231(15) 0.0291(17) 0.0252(16) 0.0046(13) 0.0041(13) 0.0084(13)
C00C 0.0238(15) 0.0185(15) 0.0269(16) 0.0016(12) 0.0046(13) 0.0045(12)
C00E 0.0291(17) 0.0210(16) 0.0313(18) 0.0063(13) 0.0053(14) 0.0069(13)
C00G 0.0212(15) 0.0199(15) 0.0293(17) 0.0035(13) 0.0060(13) 0.0044(12)
C00H 0.0232(15) 0.0267(17) 0.0246(16) 0.0025(13) 0.0040(13) 0.0042(13)
C00I 0.0273(16) 0.0231(16) 0.0247(16) -0.0039(13) 0.0039(13) 0.0084(13)
C00K 0.0244(15) 0.0211(15) 0.0289(17) 0.0063(13) 0.0069(13) 0.0089(13)
C00L 0.0328(18) 0.0242(17) 0.0289(17) 0.0015(13) 0.0049(14) 0.0111(14)
C00M 0.0250(16) 0.0252(16) 0.0258(16) 0.0052(13) 0.0020(13) 0.0068(13)
C00N 0.0243(15) 0.0219(16) 0.0284(17) 0.0042(13) 0.0063(13) 0.0077(13)
C00O 0.0236(15) 0.0212(16) 0.0322(17) 0.0056(13) 0.0071(13) 0.0092(13)
C00P 0.0305(17) 0.0207(16) 0.0243(16) -0.0019(13) 0.0004(13) 0.0063(13)
C00R 0.0274(16) 0.0188(15) 0.0268(16) 0.0053(13) 0.0035(13) 0.0060(13)
C00T 0.0278(16) 0.0206(16) 0.0328(18) 0.0041(13) 0.0043(14) 0.0100(13)
C00U 0.0284(16) 0.0224(16) 0.0248(16) 0.0049(13) 0.0058(13) 0.0125(13)
C00W 0.0273(16) 0.0199(15) 0.0286(16) 0.0033(13) 0.0049(13) 0.0092(13)
C00X 0.0292(17) 0.0233(16) 0.0310(17) 0.0044(13) 0.0079(14) 0.0099(13)
C00Y 0.0361(18) 0.0189(16) 0.0323(18) 0.0054(13) 0.0062(15) 0.0061(14)
C00Z 0.0376(19) 0.0241(17) 0.0253(17) 0.0060(13) 0.0016(14) 0.0094(14)
C010 0.0268(16) 0.0187(15) 0.0273(16) -0.0003(12) 0.0029(13) 0.0079(13)
C011 0.0312(17) 0.0192(15) 0.0269(17) 0.0028(13) 0.0050(14) 0.0056(13)
C012 0.0241(16) 0.0252(17) 0.0284(17) -0.0019(13) 0.0022(13) 0.0041(13)
C013 0.0247(15) 0.0235(16) 0.0272(16) -0.0002(13) 0.0024(13) 0.0100(13)
C014 0.0293(16) 0.0225(16) 0.0288(17) 0.0066(13) 0.0064(13) 0.0091(13)
C015 0.0329(18) 0.0151(15) 0.0343(18) -0.0016(13) 0.0007(14) 0.0072(13)
C016 0.0315(17) 0.0201(16) 0.0313(17) 0.0082(13) 0.0070(14) 0.0093(13)
C017 0.0339(18) 0.0206(16) 0.0313(18) 0.0000(14) 0.0033(15) 0.0002(14)
C018 0.0325(18) 0.0231(17) 0.0307(18) 0.0019(14) 0.0062(15) 0.0023(14)
C 0.0315(17) 0.0284(18) 0.0219(16) 0.0019(13) 0.0001(13) 0.0075(14)
C01A 0.043(2) 0.0243(17) 0.0252(17) 0.0032(14) 0.0046(15) 0.0095(15)
C01B 0.0301(17) 0.0253(17) 0.0320(18) 0.0018(14) 0.0019(14) 0.0107(14)
C01C 0.0268(16) 0.0223(16) 0.0260(16) 0.0010(13) 0.0034(13) 0.0085(13)
C01D 0.0256(16) 0.0261(17) 0.0265(17) -0.0011(13) 0.0030(13) 0.0096(13)
C01E 0.0340(19) 0.0329(19) 0.0343(19) -0.0032(15) 0.0018(15) 0.0165(16)
C01F 0.0278(16) 0.0248(16) 0.0253(16) -0.0008(13) -0.0022(13) 0.0086(13)
C01G 0.0308(17) 0.0323(18) 0.0273(17) 0.0057(14) 0.0011(14) 0.0131(15)
C01H 0.0312(17) 0.0235(17) 0.0303(18) 0.0026(14) 0.0024(14) 0.0006(14)
C01I 0.0341(18) 0.0199(16) 0.0272(17) -0.0008(13) 0.0051(14) 0.0066(14)
C01J 0.0359(18) 0.0228(16) 0.0281(17) -0.0037(13) 0.0042(14) 0.0133(14)
C01K 0.0371(19) 0.0252(17) 0.0279(18) 0.0064(14) 0.0043(15) 0.0067(15)
C01L 0.0339(19) 0.035(2) 0.0307(19) -0.0041(15) -0.0024(15) 0.0152(16)
C01M 0.0349(18) 0.0266(17) 0.0264(17) 0.0022(14) 0.0009(14) 0.0054(15)
C01N 0.0346(18) 0.0296(18) 0.040(2) 0.0078(15) 0.0114(16) 0.0164(15)
C01O 0.0285(17) 0.0290(18) 0.0340(18) 0.0017(14) 0.0017(14) 0.0137(14)
C01R 0.0358(19) 0.037(2) 0.0326(19) 0.0095(15) 0.0116(15) 0.0138(16)
C01U 0.0339(19) 0.039(2) 0.049(2) 0.0059(18) 0.0128(17) 0.0177(17)
C01V 0.064(3) 0.040(2) 0.067(3) 0.025(2) 0.032(2) 0.037(2)
C01W 0.047(2) 0.030(2) 0.052(3) -0.0032(18) 0.012(2) 0.0143(18)
C01X 0.049(3) 0.045(3) 0.058(3) 0.009(2) 0.022(2) 0.007(2)
C01Y 0.054(3) 0.119(5) 0.043(3) 0.037(3) 0.020(2) 0.040(3)
C01Z 0.093(4) 0.049(3) 0.066(3) 0.017(2) 0.050(3) 0.030(3)
N1 0.075(6) 0.096(7) 0.076(6) 0.007(5) 0.037(5) 0.065(6)
C12 0.038(4) 0.042(4) 0.044(4) 0.010(3) 0.023(3) 0.026(3)
C13 0.035(4) 0.055(5) 0.086(7) 0.013(5) 0.020(4) 0.037(4)
C0AA 0.0275(16) 0.0228(16) 0.0226(16) 0.0022(12) 0.0026(13) 0.0093(13)
C3AA 0.0289(17) 0.0241(16) 0.0308(17) 0.0058(13) 0.0076(14) 0.0120(14)
C4AA 0.0353(19) 0.039(2) 0.038(2) 0.0135(16) 0.0185(16) 0.0176(16)
C5AA 0.0339(19) 0.043(2) 0.043(2) 0.0172(17) 0.0125(16) 0.0215(17)
C6AA 0.047(2) 0.033(2) 0.036(2) -0.0016(16) 0.0127(17) 0.0186(17)
C1 0.0277(16) 0.0218(16) 0.0346(18) 0.0057(14) 0.0110(14) 0.0094(13)
C2AA 0.0277(16) 0.0209(15) 0.0316(17) 0.0075(13) 0.0093(13) 0.0115(13)
C1AA 0.0259(16) 0.0282(17) 0.0325(18) 0.0080(14) 0.0085(14) 0.0105(14)
C7AA 0.046(2) 0.0239(18) 0.057(2) 0.0192(17) 0.0248(19) 0.0220(16)
C9AA 0.077(4) 0.054(3) 0.073(4) 0.002(3) 0.020(3) 0.032(3)
C8AA 0.056(3) 0.057(3) 0.100(4) 0.025(3) 0.026(3) 0.037(3)
C0BA 0.115(5) 0.044(3) 0.148(6) 0.057(4) 0.096(5) 0.057(3)
O2BA 0.0314(13) 0.0303(13) 0.0270(12) -0.0021(10) 0.0066(10) 0.0051(10)
C2 0.0270(16) 0.0206(15) 0.0247(16) 0.0019(12) 0.0038(13) 0.0069(13)
N2 0.110(9) 0.104(9) 0.093(9) 0.040(7) 0.058(8) 0.056(8)
C3 0.055(6) 0.070(7) 0.062(6) 0.003(5) 0.031(5) 0.032(5)
C4 0.090(9) 0.133(13) 0.072(8) 0.041(8) 0.030(7) 0.089(10)

loop_
_atom_type_symbol
_atom_type_description
_atom_type_scat_dispersion_real
_atom_type_scat_dispersion_imag
_atom_type_scat_source
C C 0.0181 0.0091 'International Tables Vol C Tables 4.2.6.8 and 6.1.1.4'
H H 0.0000 0.0000 'International Tables Vol C Tables 4.2.6.8 and 6.1.1.4'
N N 0.0311 0.0180 'International Tables Vol C Tables 4.2.6.8 and 6.1.1.4'
Ni Ni -3.0029 0.5091 'International Tables Vol C Tables 4.2.6.8 and 6.1.1.4'
O O 0.0492 0.0322 'International Tables Vol C Tables 4.2.6.8 and 6.1.1.4'

loop_
_exptl_crystal_face_index_h
_exptl_crystal_face_index_k
_exptl_crystal_face_index_l
_exptl_crystal_face_perp_dist
5 1 -12 0.0480
-5 -1 12 0.0666
-2 10 0 0.1543
2 -10 0 0.0980
-9 -1 6 0.1049
9 0 -6 0.0672
8 -7 4 0.0731
-9 5 -1 0.0974
7 -1 5 0.0851
-6 -1 -6 0.1034

loop_
_geom_angle_atom_site_label_1
_geom_angle_atom_site_label_2
_geom_angle_atom_site_label_3
_geom_angle
_geom_angle_site_symmetry_1
_geom_angle_site_symmetry_3
N005 Ni01 N004 179.70(13) . .
N006 Ni01 N004 89.42(12) . .
N006 Ni01 N005 90.42(12) . .
N006 Ni01 N007 179.59(13) . .
N007 Ni01 N004 90.19(12) . .
N007 Ni01 N005 89.97(12) . .
C008 N004 Ni01 127.8(2) . .
C008 N004 C00C 105.2(3) . .
C00C N004 Ni01 126.9(2) . .
C00G N005 Ni01 127.7(2) . .
C010 N005 Ni01 127.2(2) . .
C010 N005 C00G 105.1(3) . .
C00U N006 Ni01 128.2(2) . .
C00U N006 C01C 104.6(3) . .
C01C N006 Ni01 127.2(2) . .
C00N N007 Ni01 127.8(2) . .
C00N N007 C0AA 105.4(3) . .
C0AA N007 Ni01 126.8(2) . .
N004 C008 C00K 125.6(3) . .
N004 C008 C00Y 110.3(3) . .
C00K C008 C00Y 123.6(3) . .
C00L C009 C012 122.6(3) . 2_666
C00L C009 C01L 118.3(3) . .
C01L C009 C012 119.0(3) . 2_666
C00W C00B C3AA 119.3(3) . .
C00W C00B C2AA 117.8(3) . .
C2AA C00B C3AA 122.9(3) . .
N004 C00C C013 125.7(3) . .
N004 C00C C01H 110.4(3) . .
C013 C00C C01H 123.6(3) . .
C00X C00E C01R 121.9(3) . .
C016 C00E C00X 117.8(3) . .
C016 C00E C01R 120.4(3) . .
N005 C00G C00O 125.3(3) . .
N005 C00G C018 109.9(3) . .
C00O C00G C018 124.7(3) . .
C00W C00H C00O 120.4(3) . .
C00W C00H C1 120.0(3) . .
C1 C00H C00O 119.6(3) . .
C00P C00I C2 108.6(3) . .
C C00I C00P 110.6(3) . .
C C00I C2 111.7(3) . .
O2BA C00I C00P 105.6(3) 2_666 .
O2BA C00I C 110.4(3) 2_666 .
O2BA C00I C2 109.8(3) 2_666 .
C008 C00K C00M 118.8(3) . .
C008 C00K C00U 121.3(3) . .
C00U C00K C00M 119.9(3) . .
C01G C00L C009 121.0(3) . .
C00X C00M C00K 122.0(3) . .
C014 C00M C00K 118.0(3) . .
C014 C00M C00X 120.0(3) . .
N007 C00N C00O 125.5(3) . .
N007 C00N C01K 110.5(3) . .
C00O C00N C01K 123.6(3) . .
C00G C00O C00H 118.2(3) . .
C00G C00O C00N 122.1(3) . .
C00N C00O C00H 119.3(3) . .
C01I C00P C00I 123.3(3) . .
C015 C00R C013 119.3(3) . .
C015 C00R C01O 118.1(3) . .
C01O C00R C013 122.6(3) . .
C014 C00T C01N 119.1(3) . .
C016 C00T C014 117.5(3) . .
C016 C00T C01N 123.4(3) . .
N006 C00U C00K 125.0(3) . .
N006 C00U C00Z 110.7(3) . .
C00K C00U C00Z 124.2(3) . .
C00H C00W C00B 120.9(3) . .
C00M C00X C00E 120.5(3) . .
C01H C00Y C008 107.3(3) . .
C01A C00Z C00U 107.1(3) . .
N005 C010 C017 110.4(3) . .
C01D C010 N005 125.9(3) . .
C01D C010 C017 123.5(3) . .
C01E C011 C01D 121.9(3) . .
C01G C011 C01D 119.5(3) . .
C01G C011 C01E 118.6(3) . .
O003 C012 C009 106.8(3) . 2_666
O003 C012 C01F 109.1(3) . .
O003 C012 C01I 111.6(3) . .
C01F C012 C009 108.1(3) . 2_666
C01F C012 C01I 110.2(3) . .
C01I C012 C009 110.8(3) . 2_666
C00C C013 C00R 120.0(3) . .
C00C C013 C0AA 121.3(3) . .
C0AA C013 C00R 118.7(3) . .
C00M C014 C00T 121.3(3) . .
C00R C015 C01B 121.1(3) . .
C00T C016 C00E 122.9(3) . .
C018 C017 C010 107.0(3) . .
C017 C018 C00G 107.5(3) . .
C01F C C00I 122.7(3) . .
C00Z C01A C01C 106.9(3) . .
C015 C01B C2 120.8(3) . .
N006 C01C C01A 110.6(3) . .
N006 C01C C01D 125.5(3) . .
C01D C01C C01A 123.6(3) . .
C010 C01D C011 118.8(3) . .
C010 C01D C01C 121.9(3) . .
C01C C01D C011 119.2(3) . .
C01L C01E C011 120.9(3) . .
C C01F C012 123.2(3) . .
C011 C01G C00L 120.6(3) . .
C00Y C01H C00C 106.7(3) . .
C00P C01I C012 123.0(3) . .
C01O C01J C2 119.7(3) . .
C01M C01K C00N 106.7(3) . .
C01E C01L C009 120.6(3) . .
C01K C01M C0AA 107.5(3) . .
C00T C01N C01U 109.5(3) . .
C01V C01N C00T 112.9(3) . .
C01V C01N C01U 108.2(3) . .
C01W C01N C00T 107.9(3) . .
C01W C01N C01U 108.7(3) . .
C01W C01N C01V 109.7(4) . .
C00R C01O C01J 121.7(3) . .
C01X C01R C00E 109.8(3) . .
C01Y C01R C00E 110.3(3) . .
C01Y C01R C01X 108.0(4) . .
C01Y C01R C01Z 108.0(4) . .
C01Z C01R C00E 112.4(3) . .
C01Z C01R C01X 108.2(4) . .
N1 C12 C13 179.84(5) . .
N007 C0AA C013 126.0(3) . .
N007 C0AA C01M 109.9(3) . .
C013 C0AA C01M 123.9(3) . .
C4AA C3AA C00B 112.5(3) . .
C4AA C3AA C5AA 108.4(3) . .
C5AA C3AA C00B 109.7(3) . .
C6AA C3AA C00B 108.9(3) . .
C6AA C3AA C4AA 108.0(3) . .
C6AA C3AA C5AA 109.3(3) . .
C00H C1 C1AA 121.1(3) . .
C1AA C2AA C00B 122.1(3) . .
C1 C1AA C7AA 119.2(3) . .
C2AA C1AA C1 118.1(3) . .
C2AA C1AA C7AA 122.6(3) . .
C1AA C7AA C9AA 108.8(3) . .
C8AA C7AA C1AA 109.9(4) . .
C8AA C7AA C9AA 107.7(4) . .
C0BA C7AA C1AA 113.1(3) . .
C0BA C7AA C9AA 106.2(5) . .
C0BA C7AA C8AA 111.0(4) . .
C01B C2 C00I 121.4(3) . .
C01B C2 C01J 118.6(3) . .
C01J C2 C00I 119.9(3) . .
N2 C3 C4 179.9 . .

loop_
_geom_bond_atom_site_label_1
_geom_bond_atom_site_label_2
_geom_bond_distance
_geom_bond_site_symmetry_2
Ni01 N004 1.937(3) .
Ni01 N005 1.934(3) .
Ni01 N006 1.933(3) .
Ni01 N007 1.933(3) .
O003 C012 1.436(4) .
N004 C008 1.376(4) .
N004 C00C 1.377(4) .
N005 C00G 1.383(4) .
N005 C010 1.379(4) .
N006 C00U 1.381(4) .
N006 C01C 1.382(4) .
N007 C00N 1.375(4) .
N007 C0AA 1.382(4) .
C008 C00K 1.385(5) .
C008 C00Y 1.429(5) .
C009 C00L 1.387(5) .
C009 C012 1.537(5) 2_666
C009 C01L 1.390(5) .
C00B C00W 1.396(5) .
C00B C3AA 1.531(5) .
C00B C2AA 1.416(5) .
C00C C013 1.389(5) .
C00C C01H 1.434(5) .
C00E C00X 1.403(5) .
C00E C016 1.402(5) .
C00E C01R 1.534(5) .
C00G C00O 1.384(5) .
C00G C018 1.442(5) .
C00H C00O 1.501(5) .
C00H C00W 1.387(5) .
C00H C1 1.389(5) .
C00I C00P 1.509(5) .
C00I C 1.502(5) .
C00I O2BA 1.443(4) 2_666
C00I C2 1.538(5) .
C00K C00M 1.501(4) .
C00K C00U 1.391(5) .
C00L C01G 1.385(5) .
C00M C00X 1.399(5) .
C00M C014 1.383(5) .
C00N C00O 1.385(5) .
C00N C01K 1.437(5) .
C00P C01I 1.319(5) .
C00R C013 1.492(5) .
C00R C015 1.384(5) .
C00R C01O 1.390(5) .
C00T C014 1.403(5) .
C00T C016 1.393(5) .
C00T C01N 1.532(5) .
C00U C00Z 1.429(5) .
C00Y C01H 1.349(5) .
C00Z C01A 1.348(5) .
C010 C017 1.442(5) .
C010 C01D 1.378(5) .
C011 C01D 1.499(5) .
C011 C01E 1.390(5) .
C011 C01G 1.381(5) .
C012 C01F 1.506(5) .
C012 C01I 1.509(5) .
C013 C0AA 1.391(5) .
C015 C01B 1.389(5) .
C017 C018 1.334(5) .
C C01F 1.332(5) .
C01A C01C 1.432(5) .
C01B C2 1.391(5) .
C01C C01D 1.388(5) .
C01E C01L 1.382(5) .
C01J C01O 1.392(5) .
C01J C2 1.401(5) .
C01K C01M 1.350(5) .
C01M C0AA 1.434(5) .
C01N C01U 1.538(5) .
C01N C01V 1.531(5) .
C01N C01W 1.530(6) .
C01R C01X 1.532(6) .
C01R C01Y 1.525(6) .
C01R C01Z 1.528(6) .
N1 C12 1.1635 .
C12 C13 1.4520 .
C3AA C4AA 1.530(5) .
C3AA C5AA 1.531(5) .
C3AA C6AA 1.526(5) .
C1 C1AA 1.396(5) .
C2AA C1AA 1.387(5) .
C1AA C7AA 1.536(5) .
C7AA C9AA 1.559(7) .
C7AA C8AA 1.514(6) .
C7AA C0BA 1.495(6) .
N2 C3 1.1631 .
C3 C4 1.4521 .

loop_
_exptl_oxdiff_crystal_face_indexfrac_h
_exptl_oxdiff_crystal_face_indexfrac_k
_exptl_oxdiff_crystal_face_indexfrac_l
_exptl_oxdiff_crystal_face_x
_exptl_oxdiff_crystal_face_y
_exptl_oxdiff_crystal_face_z
5.0058 0.9963 -11.9903 -0.8881 -0.5069 -0.1457
-5.0058 -0.9963 11.9903 0.8881 0.5069 0.1457
-1.9979 10.0037 0.0021 0.2179 -0.2578 -0.9292
1.9979 -10.0037 -0.0021 -0.2179 0.2578 0.9292
-9.0002 -1.0042 5.9867 0.3012 1.0076 0.0218
9.0001 0.0036 -5.9872 -0.3270 -0.9594 0.0681
7.9931 -6.9939 4.0058 0.3174 -0.5951 0.7911
-8.9949 4.9941 -1.0087 -0.1355 0.7782 -0.5935
6.9937 -0.9908 5.0071 0.5366 -0.7808 0.2473
-5.9937 -1.0102 -6.0065 -0.6527 0.7736 -0.0634

loop_
_smtbx_masks_void_nr
_smtbx_masks_void_average_x
_smtbx_masks_void_average_y
_smtbx_masks_void_average_z
_smtbx_masks_void_volume
_smtbx_masks_void_count_electrons
1 -0.603 0.500 0.350 1176.6 317.6
